data_2106687
loop_
_publ_author_name
'Granier, W.'
'Durand, J.'
'le Cot, L.'
'Galigne, J.L.'

_publ_section_title
;
 Etudes structurales de composes oxyfluores du P(V). IV. Structure de Rb P
 O2 F2
;
_journal_name_full 'Acta Crystallographica B (24,1968-38,1982)'
_journal_page_first 2506
_journal_page_last 2507
_journal_volume 31
_journal_year 1975
_chemical_formula_sum 'F2 O2 P Rb'
_chemical_name_systematic 'Rb P O2 F2'
_space_group_IT_number 62
_symmetry_space_group_name_Hall '-P 2ac 2n'
_symmetry_space_group_name_H-M 'P n m a'
_cell_angle_alpha 90
_cell_angle_beta 90
_cell_angle_gamma 90
_cell_formula_units_Z 4
_cell_length_a 8.165
_cell_length_b 6.464
_cell_length_c 7.786
_cell_volume 410.934
_citation_journal_id_ASTM ACBCAR
_cod_data_source_file Granier_ACBCAR_1975_85.cif
_cod_data_source_block F2O2P1Rb1
_cod_original_cell_volume 410.9339
_cod_original_formula_sum 'F2 O2 P1 Rb1'
_cod_database_code 2106687

loop_
_symmetry_equiv_pos_as_xyz
x,y,z
-x+1/2,-y,z+1/2
x+1/2,-y+1/2,-z+1/2
-x,y+1/2,-z
-x,-y,-z
x-1/2,y,-z-1/2
-x-1/2,y-1/2,z-1/2
x,-y-1/2,z

loop_
_atom_site_label
_atom_site_type_symbol
_atom_site_fract_x
_atom_site_fract_y
_atom_site_fract_z
_atom_site_occupancy
_atom_site_U_iso_or_equiv
P1 P+5 0.1037 0.25 0.6856 1 0.0
F1 F-1 0.2422 0.25 0.5464 1 0.0
Rb1 Rb+1 0.1416 0.25 0.1438 1 0.0
O1 O-2 0.1059 0.0524 0.7768 1 0.0
F2 F-1 0.9582 0.25 0.5564 1 0.0
